data_7005827
loop_
_publ_author_name
'Boudalis, Athanassios K.'
'Raptopoulou, Catherine P.'
'Psycharis, Vassilis'
'Sanakis, Yiannis'
'Abarca, Bel\'en'
'Ballesteros, Rafael'
'Chadlaoui, Mimoun'

_publ_section_title
;
 An "S"-shaped pentanuclear CuII cluster derived from the
 metal-assisted hydrolysis of pyCOpyCOpy: structural, magnetic and
 spectroscopic studies.
;
_journal_issue 32
_journal_name_full 'Dalton transactions (Cambridge, England : 2003)'
_journal_page_first 3582
_journal_page_last 3589
_journal_paper_doi 10.1039/b705962k
_journal_year 2007
_chemical_formula_sum 'C46 H52 Cu5 N6 O24'
_chemical_formula_weight 1390.64
_chemical_name_systematic
;
?
;
_space_group_IT_number 2
_symmetry_cell_setting triclinic
_symmetry_space_group_name_Hall '-P 1'
_symmetry_space_group_name_H-M 'P -1'
_atom_sites_solution_hydrogens geom
_atom_sites_solution_primary direct
_atom_sites_solution_secondary difmap
_audit_creation_method SHELXL-97
_cell_angle_alpha 100.09(4)
_cell_angle_beta 110.70(3)
_cell_angle_gamma 95.96(3)
_cell_formula_units_Z 1
_cell_length_a 13.108(12)
_cell_length_b 10.539(9)
_cell_length_c 10.636(10)
_cell_measurement_reflns_used 25
_cell_measurement_temperature 298
_cell_measurement_theta_max 27
_cell_measurement_theta_min 11
_cell_volume 1331(2)
_computing_structure_refinement 'SHELXL-97 (Sheldrick, 1997)'
_computing_structure_solution 'SHELXS-86 (Sheldrick, 1986)'
_diffrn_ambient_temperature 298
_diffrn_measured_fraction_theta_full 0.937
_diffrn_measured_fraction_theta_max 0.937
_diffrn_measurement_device_type 'P21 Nicolet upgraded by Crystal Logic'
_diffrn_measurement_method \q/2\q
_diffrn_radiation_monochromator graphite
_diffrn_radiation_source 'fine-focus sealed tube'
_diffrn_radiation_type CuK\a
_diffrn_radiation_wavelength 1.54180
_diffrn_reflns_av_R_equivalents 0.0000
_diffrn_reflns_av_sigmaI/netI 0.0456
_diffrn_reflns_limit_h_max 14
_diffrn_reflns_limit_h_min -14
_diffrn_reflns_limit_k_max 11
_diffrn_reflns_limit_k_min -11
_diffrn_reflns_limit_l_max 11
_diffrn_reflns_limit_l_min -11
_diffrn_reflns_number 3850
_diffrn_reflns_theta_full 59.12
_diffrn_reflns_theta_max 59.12
_diffrn_reflns_theta_min 3.66
_diffrn_standards_decay_% -2.9
_diffrn_standards_interval_count 97
_diffrn_standards_number 3
_exptl_absorpt_coefficient_mu 2.994
_exptl_absorpt_correction_T_max 1.00
_exptl_absorpt_correction_T_min 0.66
_exptl_absorpt_correction_type 'psi-scan empirical'
_exptl_crystal_colour blue
_exptl_crystal_density_diffrn 1.735
_exptl_crystal_density_method 'not measured'
_exptl_crystal_description parall
_exptl_crystal_F_000 707
_exptl_crystal_size_max 0.30
_exptl_crystal_size_mid 0.20
_exptl_crystal_size_min 0.05
_refine_diff_density_max 0.740
_refine_diff_density_min -1.322
_refine_diff_density_rms 0.150
_refine_ls_extinction_method none
_refine_ls_goodness_of_fit_ref 1.082
_refine_ls_hydrogen_treatment mixed
_refine_ls_matrix_type full
_refine_ls_number_parameters 377
_refine_ls_number_reflns 3850
_refine_ls_number_restraints 0
_refine_ls_restrained_S_all 1.082
_refine_ls_R_factor_all 0.0820
_refine_ls_R_factor_gt 0.0737
_refine_ls_shift/su_max 0.001
_refine_ls_shift/su_mean 0.000
_refine_ls_structure_factor_coef Fsqd
_refine_ls_weighting_details 'calc w=1/[\s^2^(Fo^2^)+(0.1179P)^2^+4.3757P] where P=(Fo^2^+2Fc^2^)/3'
_refine_ls_weighting_scheme calc
_refine_ls_wR_factor_gt 0.2059
_refine_ls_wR_factor_ref 0.2162
_reflns_number_gt 3305
_reflns_number_total 3850
_reflns_threshold_expression >2sigma(I)
_cod_data_source_file b705962k.txt
_cod_data_source_block tb515b
_cod_original_sg_symbol_H-M P-1
_cod_database_code 7005827

loop_
_symmetry_equiv_pos_as_xyz
'x, y, z'
'-x, -y, -z'

loop_
_atom_site_label
_atom_site_type_symbol
_atom_site_fract_x
_atom_site_fract_y
_atom_site_fract_z
_atom_site_U_iso_or_equiv
_atom_site_adp_type
_atom_site_occupancy
_atom_site_symmetry_multiplicity
_atom_site_calc_flag
_atom_site_refinement_flags
_atom_site_disorder_assembly
_atom_site_disorder_group
Cu1 Cu 0.0000 0.5000 0.5000 0.0401(4) Uani 1 2 d S . .
Cu2 Cu 0.09398(9) 0.37245(9) 0.24495(11) 0.0383(4) Uani 1 1 d . . .
Cu3 Cu 0.24882(9) 0.17781(11) 0.25058(13) 0.0465(4) Uani 1 1 d . . .
O1 O 0.0129(4) 0.4986(4) 0.3182(5) 0.0391(12) Uani 1 1 d . . .
O3 O 0.1711(4) 0.2858(4) 0.1293(5) 0.0379(12) Uani 1 1 d . . .
N1 N 0.1192(5) 0.6539(6) 0.5585(7) 0.0412(15) Uani 1 1 d . . .
N2 N 0.1443(5) 0.5220(6) 0.1896(7) 0.0383(14) Uani 1 1 d . . .
N3 N 0.3806(5) 0.3054(6) 0.2725(7) 0.0458(16) Uani 1 1 d . . .
O11 O -0.0009(4) 0.2126(5) 0.2272(6) 0.0452(13) Uani 1 1 d . . .
O12 O 0.1085(5) 0.0632(5) 0.2151(7) 0.0577(16) Uani 1 1 d . . .
O13 O 0.1388(6) 0.3621(6) 0.5669(7) 0.0640(17) Uani 1 1 d . . .
O14 O 0.2247(4) 0.3296(5) 0.4247(6) 0.0495(14) Uani 1 1 d . . .
O15 O 0.3321(5) 0.0563(6) 0.3444(7) 0.0622(17) Uani 1 1 d . . .
O16 O 0.3459(7) -0.0225(7) 0.1463(9) 0.085(2) Uani 1 1 d . . .
C1 C 0.1873(7) 0.7071(8) 0.6870(10) 0.051(2) Uani 1 1 d . . .
H1 H 0.1807 0.6703 0.7578 0.067 Uiso 1 1 calc R . .
C2 C 0.2687(8) 0.8170(9) 0.7193(10) 0.061(2) Uani 1 1 d . . .
H2 H 0.3193 0.8504 0.8094 0.079 Uiso 1 1 calc R . .
C3 C 0.2720(8) 0.8738(8) 0.6155(11) 0.061(2) Uani 1 1 d . . .
H3 H 0.3221 0.9508 0.6354 0.080 Uiso 1 1 calc R . .
C4 C 0.2023(7) 0.8188(8) 0.4817(10) 0.054(2) Uani 1 1 d . . .
H4 H 0.2057 0.8566 0.4102 0.070 Uiso 1 1 calc R . .
C5 C 0.1260(6) 0.7050(7) 0.4548(9) 0.0416(18) Uani 1 1 d . . .
C6 C 0.0453(6) 0.6298(7) 0.3117(8) 0.0401(18) Uani 1 1 d . . .
O2 O -0.0480(4) 0.6913(5) 0.2661(6) 0.0425(13) Uani 1 1 d . . .
HO2 H -0.069(8) 0.695(10) 0.321(10) 0.055 Uiso 1 1 d . . .
C7 C 0.0995(6) 0.6277(7) 0.2076(8) 0.0387(17) Uani 1 1 d . . .
C8 C 0.1072(7) 0.7244(8) 0.1333(9) 0.0470(19) Uani 1 1 d . . .
H8 H 0.0759 0.7987 0.1446 0.061 Uiso 1 1 calc R . .
C9 C 0.1611(7) 0.7075(7) 0.0450(9) 0.048(2) Uani 1 1 d . . .
H9 H 0.1679 0.7719 -0.0026 0.063 Uiso 1 1 calc R . .
C10 C 0.2065(7) 0.5946(8) 0.0243(9) 0.0471(19) Uani 1 1 d . . .
H10 H 0.2423 0.5813 -0.0372 0.061 Uiso 1 1 calc R . .
C11 C 0.1949(6) 0.5023(7) 0.1024(8) 0.0419(18) Uani 1 1 d . . .
C12 C 0.2364(6) 0.3711(7) 0.0918(9) 0.0440(19) Uani 1 1 d . . .
O4 O 0.2342(5) 0.3238(5) -0.0399(6) 0.0471(13) Uani 1 1 d . . .
HO4 H 0.160(8) 0.321(9) -0.106(10) 0.061 Uiso 1 1 d . . .
C13 C 0.3581(7) 0.3892(7) 0.1907(9) 0.048(2) Uani 1 1 d . . .
C14 C 0.4414(7) 0.4842(10) 0.1910(12) 0.067(3) Uani 1 1 d . . .
H14 H 0.4258 0.5407 0.1313 0.087 Uiso 1 1 calc R . .
C15 C 0.5468(8) 0.4901(11) 0.2830(15) 0.094(4) Uani 1 1 d . . .
H15 H 0.6035 0.5534 0.2868 0.123 Uiso 1 1 calc R . .
C16 C 0.5712(8) 0.4069(10) 0.3687(13) 0.076(3) Uani 1 1 d . . .
H16 H 0.6433 0.4113 0.4299 0.098 Uiso 1 1 calc R . .
C17 C 0.4839(7) 0.3144(9) 0.3613(11) 0.064(3) Uani 1 1 d . . .
H17 H 0.4982 0.2571 0.4202 0.083 Uiso 1 1 calc R . .
C21 C 0.0203(8) 0.0981(8) 0.2096(10) 0.056(2) Uani 1 1 d . . .
C22 C -0.0787(8) -0.0106(8) 0.1726(16) 0.088(4) Uani 1 1 d . . .
H22A H -0.1451 0.0158 0.1180 0.114 Uiso 1 1 calc R . .
H22B H -0.0852 -0.0271 0.2557 0.114 Uiso 1 1 calc R . .
H22C H -0.0681 -0.0889 0.1209 0.114 Uiso 1 1 calc R . .
C23 C 0.1975(8) 0.3046(8) 0.5221(9) 0.050(2) Uani 1 1 d . . .
C24 C 0.2429(12) 0.1945(12) 0.5865(13) 0.087(4) Uani 1 1 d . . .
H24A H 0.2948 0.1636 0.5488 0.113 Uiso 1 1 calc R . .
H24B H 0.1831 0.1239 0.5669 0.113 Uiso 1 1 calc R . .
H24C H 0.2797 0.2263 0.6846 0.113 Uiso 1 1 calc R . .
C25 C 0.3630(7) -0.0243(8) 0.2692(11) 0.056(2) Uani 1 1 d . . .
C26 C 0.4219(9) -0.1245(10) 0.3352(14) 0.082(3) Uani 1 1 d . . .
H26A H 0.4630 -0.0875 0.4317 0.106 Uiso 1 1 calc R . .
H26B H 0.4719 -0.1507 0.2920 0.106 Uiso 1 1 calc R . .
H26C H 0.3686 -0.1996 0.3240 0.106 Uiso 1 1 calc R . .
OW1 O 0.3712(7) 0.1251(8) 0.9563(10) 0.092(2) Uani 1 1 d . . .
OW2 O 0.5769(9) 0.2416(11) 0.9767(12) 0.125(3) Uani 1 1 d . . .

loop_
_atom_site_aniso_label
_atom_site_aniso_U_11
_atom_site_aniso_U_22
_atom_site_aniso_U_33
_atom_site_aniso_U_23
_atom_site_aniso_U_13
_atom_site_aniso_U_12
Cu1 0.0476(9) 0.0265(8) 0.0496(9) 0.0161(7) 0.0191(7) 0.0058(6)
Cu2 0.0423(6) 0.0207(5) 0.0555(7) 0.0156(5) 0.0191(5) 0.0080(4)
Cu3 0.0468(7) 0.0319(6) 0.0652(8) 0.0214(6) 0.0193(6) 0.0150(5)
O1 0.046(3) 0.018(2) 0.058(3) 0.018(2) 0.020(2) 0.007(2)
O3 0.041(3) 0.020(2) 0.057(3) 0.015(2) 0.020(2) 0.006(2)
N1 0.050(4) 0.031(3) 0.048(4) 0.013(3) 0.020(3) 0.011(3)
N2 0.042(3) 0.025(3) 0.051(4) 0.017(3) 0.017(3) 0.008(3)
N3 0.041(4) 0.037(3) 0.058(4) 0.015(3) 0.013(3) 0.011(3)
O11 0.052(3) 0.024(3) 0.064(3) 0.015(2) 0.024(3) 0.008(2)
O12 0.061(4) 0.027(3) 0.095(5) 0.026(3) 0.032(3) 0.019(3)
O13 0.083(4) 0.061(4) 0.079(4) 0.043(3) 0.047(4) 0.042(4)
O14 0.050(3) 0.044(3) 0.060(4) 0.023(3) 0.021(3) 0.013(3)
O15 0.067(4) 0.043(3) 0.088(5) 0.032(3) 0.029(4) 0.027(3)
O16 0.110(6) 0.057(4) 0.103(6) 0.030(4) 0.051(5) 0.021(4)
C1 0.048(5) 0.044(5) 0.060(6) 0.015(4) 0.016(4) 0.010(4)
C2 0.057(5) 0.045(5) 0.065(6) 0.002(5) 0.014(5) -0.003(4)
C3 0.055(5) 0.035(4) 0.083(7) 0.009(5) 0.019(5) -0.003(4)
C4 0.063(5) 0.030(4) 0.065(6) 0.011(4) 0.021(5) -0.002(4)
C5 0.040(4) 0.025(4) 0.062(5) 0.014(3) 0.019(4) 0.008(3)
C6 0.050(4) 0.020(3) 0.049(4) 0.015(3) 0.012(4) 0.012(3)
O2 0.048(3) 0.032(3) 0.061(4) 0.024(3) 0.027(3) 0.018(2)
C7 0.047(4) 0.024(4) 0.046(4) 0.014(3) 0.015(4) 0.008(3)
C8 0.053(5) 0.036(4) 0.062(5) 0.027(4) 0.023(4) 0.019(4)
C9 0.058(5) 0.029(4) 0.063(5) 0.025(4) 0.022(4) 0.011(4)
C10 0.055(5) 0.042(4) 0.053(5) 0.025(4) 0.022(4) 0.011(4)
C11 0.045(4) 0.033(4) 0.054(5) 0.019(3) 0.021(4) 0.011(3)
C12 0.043(4) 0.030(4) 0.060(5) 0.020(4) 0.014(4) 0.011(3)
O4 0.051(3) 0.038(3) 0.052(3) 0.011(3) 0.019(3) 0.011(2)
C13 0.043(4) 0.031(4) 0.062(5) 0.009(4) 0.014(4) 0.002(3)
C14 0.047(5) 0.057(6) 0.097(8) 0.037(5) 0.018(5) 0.005(4)
C15 0.048(6) 0.064(7) 0.142(12) 0.035(8) 0.003(7) -0.011(5)
C16 0.041(5) 0.069(6) 0.105(9) 0.025(6) 0.009(5) 0.012(5)
C17 0.053(5) 0.054(5) 0.070(6) 0.019(5) 0.003(5) 0.017(4)
C21 0.060(5) 0.024(4) 0.078(6) 0.016(4) 0.016(5) 0.010(4)
C22 0.052(5) 0.028(4) 0.184(13) 0.025(6) 0.046(7) 0.003(4)
C23 0.064(5) 0.034(4) 0.052(5) 0.014(4) 0.019(4) 0.017(4)
C24 0.131(10) 0.074(7) 0.090(8) 0.054(7) 0.055(8) 0.052(7)
C25 0.053(5) 0.038(5) 0.074(6) 0.025(5) 0.015(5) 0.010(4)
C26 0.075(7) 0.051(6) 0.118(9) 0.031(6) 0.025(7) 0.031(5)
OW1 0.091(5) 0.074(5) 0.124(7) 0.030(5) 0.049(5) 0.023(4)
OW2 0.116(8) 0.112(8) 0.153(10) 0.032(7) 0.064(7) 0.003(6)

loop_
_atom_type_symbol
_atom_type_description
_atom_type_scat_dispersion_real
_atom_type_scat_dispersion_imag
_atom_type_scat_source
C C 0.0181 0.0091 'International Tables Vol C Tables 4.2.6.8 and 6.1.1.4'
H H 0.0000 0.0000 'International Tables Vol C Tables 4.2.6.8 and 6.1.1.4'
N N 0.0311 0.0180 'International Tables Vol C Tables 4.2.6.8 and 6.1.1.4'
O O 0.0492 0.0322 'International Tables Vol C Tables 4.2.6.8 and 6.1.1.4'
Cu Cu -1.9646 0.5888 'International Tables Vol C Tables 4.2.6.8 and 6.1.1.4'

loop_
_geom_angle_atom_site_label_1
_geom_angle_atom_site_label_2
_geom_angle_atom_site_label_3
_geom_angle
_geom_angle_site_symmetry_1
_geom_angle_site_symmetry_3
_geom_angle_publ_flag
N1 Cu1 N1 180.0(3) . 2_566 ?
N1 Cu1 O1 81.3(2) . . ?
N1 Cu1 O1 98.7(2) 2_566 . ?
N1 Cu1 O1 98.7(2) . 2_566 ?
N1 Cu1 O1 81.3(2) 2_566 2_566 ?
O1 Cu1 O1 180.000(1) . 2_566 ?
N1 Cu1 O13 90.2(3) . 2_566 ?
N1 Cu1 O13 89.8(3) 2_566 2_566 ?
O1 Cu1 O13 86.4(2) . 2_566 ?
O1 Cu1 O13 93.6(2) 2_566 2_566 ?
N1 Cu1 O13 89.8(3) . . ?
N1 Cu1 O13 90.2(3) 2_566 . ?
O1 Cu1 O13 93.6(2) . . ?
O1 Cu1 O13 86.4(2) 2_566 . ?
O13 Cu1 O13 180.000(1) 2_566 . ?
N2 Cu2 O11 156.8(3) . . ?
N2 Cu2 O1 81.9(2) . . ?
O11 Cu2 O1 98.0(2) . . ?
N2 Cu2 O3 81.2(2) . . ?
O11 Cu2 O3 94.3(2) . . ?
O1 Cu2 O3 161.1(2) . . ?
N2 Cu2 O14 112.4(2) . . ?
O11 Cu2 O14 89.8(2) . . ?
O1 Cu2 O14 107.7(2) . . ?
O3 Cu2 O14 86.5(2) . . ?
N2 Cu2 Cu3 109.63(19) . . ?
O11 Cu2 Cu3 78.89(17) . . ?
O1 Cu2 Cu3 157.76(16) . . ?
O3 Cu2 Cu3 39.62(14) . . ?
O14 Cu2 Cu3 50.66(16) . . ?
O15 Cu3 O3 170.1(3) . . ?
O15 Cu3 O12 90.4(3) . . ?
O3 Cu3 O12 91.4(2) . . ?
O15 Cu3 N3 96.1(3) . . ?
O3 Cu3 N3 82.1(2) . . ?
O12 Cu3 N3 173.5(2) . . ?
O15 Cu3 O14 105.6(3) . . ?
O3 Cu3 O14 84.1(2) . . ?
O12 Cu3 O14 91.5(2) . . ?
N3 Cu3 O14 87.7(2) . . ?
O15 Cu3 Cu2 148.7(2) . . ?
O3 Cu3 Cu2 40.99(16) . . ?
O12 Cu3 Cu2 78.09(17) . . ?
N3 Cu3 Cu2 96.77(19) . . ?
O14 Cu3 Cu2 46.77(14) . . ?
C6 O1 Cu1 108.9(4) . . ?
C6 O1 Cu2 112.9(5) . . ?
Cu1 O1 Cu2 120.8(2) . . ?
C12 O3 Cu3 116.1(4) . . ?
C12 O3 Cu2 114.8(4) . . ?
Cu3 O3 Cu2 99.4(2) . . ?
C1 N1 C5 120.5(7) . . ?
C1 N1 Cu1 125.5(6) . . ?
C5 N1 Cu1 113.9(5) . . ?
C11 N2 C7 122.3(6) . . ?
C11 N2 Cu2 117.2(5) . . ?
C7 N2 Cu2 117.5(5) . . ?
C13 N3 C17 119.7(8) . . ?
C13 N3 Cu3 114.2(5) . . ?
C17 N3 Cu3 126.1(6) . . ?
C21 O11 Cu2 126.8(6) . . ?
C21 O12 Cu3 126.6(5) . . ?
C23 O13 Cu1 140.0(6) . . ?
C23 O14 Cu2 117.5(5) . . ?
C23 O14 Cu3 127.1(5) . . ?
Cu2 O14 Cu3 82.6(2) . . ?
C25 O15 Cu3 114.4(6) . . ?
N1 C1 C2 121.7(9) . . ?
N1 C1 H1 119.1 . . ?
C2 C1 H1 119.1 . . ?
C3 C2 C1 118.0(9) . . ?
C3 C2 H2 121.0 . . ?
C1 C2 H2 121.0 . . ?
C2 C3 C4 120.7(8) . . ?
C2 C3 H3 119.7 . . ?
C4 C3 H3 119.7 . . ?
C3 C4 C5 118.6(9) . . ?
C3 C4 H4 120.7 . . ?
C5 C4 H4 120.7 . . ?
N1 C5 C4 120.2(8) . . ?
N1 C5 C6 114.7(6) . . ?
C4 C5 C6 125.1(8) . . ?
O2 C6 O1 111.1(6) . . ?
O2 C6 C7 107.1(6) . . ?
O1 C6 C7 108.9(6) . . ?
O2 C6 C5 110.5(6) . . ?
O1 C6 C5 108.5(6) . . ?
C7 C6 C5 110.8(6) . . ?
C6 O2 HO2 104(8) . . ?
N2 C7 C8 119.6(7) . . ?
N2 C7 C6 113.5(6) . . ?
C8 C7 C6 126.9(6) . . ?
C9 C8 C7 119.1(7) . . ?
C9 C8 H8 120.5 . . ?
C7 C8 H8 120.5 . . ?
C8 C9 C10 121.2(7) . . ?
C8 C9 H9 119.4 . . ?
C10 C9 H9 119.4 . . ?
C9 C10 C11 116.1(8) . . ?
C9 C10 H10 122.0 . . ?
C11 C10 H10 122.0 . . ?
N2 C11 C10 121.6(7) . . ?
N2 C11 C12 114.3(6) . . ?
C10 C11 C12 124.0(7) . . ?
O3 C12 O4 112.6(6) . . ?
O3 C12 C11 107.2(6) . . ?
O4 C12 C11 111.2(6) . . ?
O3 C12 C13 109.4(6) . . ?
O4 C12 C13 106.1(7) . . ?
C11 C12 C13 110.4(6) . . ?
C12 O4 HO4 109(6) . . ?
N3 C13 C14 121.8(8) . . ?
N3 C13 C12 115.8(7) . . ?
C14 C13 C12 122.4(8) . . ?
C15 C14 C13 117.0(10) . . ?
C15 C14 H14 121.5 . . ?
C13 C14 H14 121.5 . . ?
C16 C15 C14 122.2(10) . . ?
C16 C15 H15 118.9 . . ?
C14 C15 H15 118.9 . . ?
C15 C16 C17 117.3(9) . . ?
C15 C16 H16 121.3 . . ?
C17 C16 H16 121.3 . . ?
N3 C17 C16 122.0(9) . . ?
N3 C17 H17 119.0 . . ?
C16 C17 H17 119.0 . . ?
O12 C21 O11 129.0(8) . . ?
O12 C21 C22 116.5(7) . . ?
O11 C21 C22 114.5(8) . . ?
C21 C22 H22A 109.5 . . ?
C21 C22 H22B 109.5 . . ?
H22A C22 H22B 109.5 . . ?
C21 C22 H22C 109.5 . . ?
H22A C22 H22C 109.5 . . ?
H22B C22 H22C 109.5 . . ?
O13 C23 O14 124.6(8) . . ?
O13 C23 C24 118.0(9) . . ?
O14 C23 C24 117.5(8) . . ?
C23 C24 H24A 109.5 . . ?
C23 C24 H24B 109.5 . . ?
H24A C24 H24B 109.5 . . ?
C23 C24 H24C 109.5 . . ?
H24A C24 H24C 109.5 . . ?
H24B C24 H24C 109.5 . . ?
O16 C25 O15 122.7(8) . . ?
O16 C25 C26 121.1(10) . . ?
O15 C25 C26 116.2(10) . . ?
C25 C26 H26A 109.5 . . ?
C25 C26 H26B 109.5 . . ?
H26A C26 H26B 109.5 . . ?
C25 C26 H26C 109.5 . . ?
H26A C26 H26C 109.5 . . ?
H26B C26 H26C 109.5 . . ?

loop_
_geom_bond_atom_site_label_1
_geom_bond_atom_site_label_2
_geom_bond_distance
_geom_bond_site_symmetry_2
_geom_bond_publ_flag
Cu1 N1 1.972(7) . ?
Cu1 N1 1.972(7) 2_566 ?
Cu1 O1 1.997(6) . ?
Cu1 O1 1.997(6) 2_566 ?
Cu1 O13 2.435(6) 2_566 ?
Cu1 O13 2.435(6) . ?
Cu2 N2 1.910(6) . ?
Cu2 O11 1.926(5) . ?
Cu2 O1 2.005(5) . ?
Cu2 O3 2.011(5) . ?
Cu2 O14 2.223(6) . ?
Cu2 Cu3 3.025(2) . ?
Cu3 O15 1.949(6) . ?
Cu3 O3 1.956(5) . ?
Cu3 O12 1.968(6) . ?
Cu3 N3 1.993(7) . ?
Cu3 O14 2.360(6) . ?
O1 C6 1.425(8) . ?
O3 C12 1.381(9) . ?
N1 C1 1.321(11) . ?
N1 C5 1.335(10) . ?
N2 C11 1.319(10) . ?
N2 C7 1.327(9) . ?
N3 C13 1.328(11) . ?
N3 C17 1.331(11) . ?
O11 C21 1.263(9) . ?
O12 C21 1.235(10) . ?
O13 C23 1.200(10) . ?
O14 C23 1.267(11) . ?
O15 C25 1.260(12) . ?
O16 C25 1.250(12) . ?
C1 C2 1.394(12) . ?
C1 H1 0.9300 . ?
C2 C3 1.356(14) . ?
C2 H2 0.9300 . ?
C3 C4 1.371(13) . ?
C3 H3 0.9300 . ?
C4 C5 1.397(11) . ?
C4 H4 0.9300 . ?
C5 C6 1.525(11) . ?
C6 O2 1.416(9) . ?
C6 C7 1.511(11) . ?
O2 HO2 0.73(9) . ?
C7 C8 1.411(11) . ?
C8 C9 1.359(12) . ?
C8 H8 0.9300 . ?
C9 C10 1.402(11) . ?
C9 H9 0.9300 . ?
C10 C11 1.415(11) . ?
C10 H10 0.9300 . ?
C11 C12 1.538(10) . ?
C12 O4 1.392(10) . ?
C12 C13 1.539(11) . ?
O4 HO4 0.97(10) . ?
C13 C14 1.402(12) . ?
C14 C15 1.370(13) . ?
C14 H14 0.9300 . ?
C15 C16 1.354(16) . ?
C15 H15 0.9300 . ?
C16 C17 1.395(14) . ?
C16 H16 0.9300 . ?
C17 H17 0.9300 . ?
C21 C22 1.524(12) . ?
C22 H22A 0.9600 . ?
C22 H22B 0.9600 . ?
C22 H22C 0.9600 . ?
C23 C24 1.518(13) . ?
C24 H24A 0.9600 . ?
C24 H24B 0.9600 . ?
C24 H24C 0.9600 . ?
C25 C26 1.501(13) . ?
C26 H26A 0.9600 . ?
C26 H26B 0.9600 . ?
C26 H26C 0.9600 . ?
